data_7024468
loop_
_publ_author_name
'Li, Jingqiu'
'Li, Fuwei'
'Koh, Lip Lin'
'Hor, T. S. Andy'

_publ_section_title
;
 [Pt2(mu-SAz)(mu-S)]2+ (SAz = azolium thiolate) dication as an unusual
 source for quadruply bridging sulfide in [Ag2Pt2(mu-SAz)(mu4-S)]3+.
;
_journal_issue 9
_journal_name_full 'Dalton transactions (Cambridge, England : 2003)'
_journal_page_first 2441
_journal_page_last 2448
_journal_paper_doi 10.1039/b917404d
_journal_volume 39
_journal_year 2010
_chemical_formula_sum 'C78.5 H71 Cl F12 N2 P6 Pt2 S2'
_chemical_formula_weight 1945.94
_chemical_name_systematic
;
?
;
_space_group_IT_number 12
_symmetry_cell_setting monoclinic
_symmetry_space_group_name_Hall '-C 2y'
_symmetry_space_group_name_H-M 'C 1 2/m 1'
_atom_sites_solution_hydrogens geom
_atom_sites_solution_primary direct
_atom_sites_solution_secondary difmap
_audit_creation_method SHELXL-97
_cell_angle_alpha 90.00
_cell_angle_beta 129.555(2)
_cell_angle_gamma 90.00
_cell_formula_units_Z 4
_cell_length_a 26.636(3)
_cell_length_b 26.735(3)
_cell_length_c 17.911(2)
_cell_measurement_reflns_used 3697
_cell_measurement_temperature 295(2)
_cell_measurement_theta_max 20.30
_cell_measurement_theta_min 2.17
_cell_volume 9834.0(19)
_computing_cell_refinement 'Bruker SMART'
_computing_data_collection 'Bruker SMART'
_computing_data_reduction 'Bruker SAINT'
_computing_molecular_graphics 'Bruker SHELXTL'
_computing_publication_material 'Bruker SHELXTL'
_computing_structure_refinement 'SHELXL-97 (Sheldrick, 1997)'
_computing_structure_solution 'SHELXS-97 (Sheldrick, 1990)'
_diffrn_ambient_temperature 295(2)
_diffrn_measured_fraction_theta_full 0.999
_diffrn_measured_fraction_theta_max 0.999
_diffrn_measurement_device_type 'CCD area detector'
_diffrn_measurement_method 'phi and omega scans'
_diffrn_radiation_monochromator graphite
_diffrn_radiation_source 'fine-focus sealed tube'
_diffrn_radiation_type MoK\a
_diffrn_radiation_wavelength 0.71073
_diffrn_reflns_av_R_equivalents 0.0654
_diffrn_reflns_av_sigmaI/netI 0.0731
_diffrn_reflns_limit_h_max 31
_diffrn_reflns_limit_h_min -30
_diffrn_reflns_limit_k_max 30
_diffrn_reflns_limit_k_min -31
_diffrn_reflns_limit_l_max 21
_diffrn_reflns_limit_l_min -21
_diffrn_reflns_number 28167
_diffrn_reflns_theta_full 25.00
_diffrn_reflns_theta_max 25.00
_diffrn_reflns_theta_min 1.37
_exptl_absorpt_coefficient_mu 3.067
_exptl_absorpt_correction_T_max 0.7490
_exptl_absorpt_correction_T_min 0.3886
_exptl_absorpt_correction_type multi-scan
_exptl_absorpt_process_details 'Sadabs, (Sheldrick 2001)'
_exptl_crystal_colour YELLOW
_exptl_crystal_density_diffrn 1.314
_exptl_crystal_density_meas ?
_exptl_crystal_density_method 'not measured'
_exptl_crystal_description BLOCK
_exptl_crystal_F_000 3836
_exptl_crystal_size_max 0.38
_exptl_crystal_size_mid 0.20
_exptl_crystal_size_min 0.10
_refine_diff_density_max 1.132
_refine_diff_density_min -1.153
_refine_diff_density_rms 0.185
_refine_ls_extinction_method none
_refine_ls_goodness_of_fit_ref 0.981
_refine_ls_hydrogen_treatment constr
_refine_ls_matrix_type full
_refine_ls_number_parameters 504
_refine_ls_number_reflns 8868
_refine_ls_number_restraints 78
_refine_ls_restrained_S_all 0.987
_refine_ls_R_factor_all 0.1076
_refine_ls_R_factor_gt 0.0611
_refine_ls_shift/su_max 0.001
_refine_ls_shift/su_mean 0.000
_refine_ls_structure_factor_coef Fsqd
_refine_ls_weighting_details 'calc w=1/[\s^2^(Fo^2^)+(0.1184P)^2^+0.0000P] where P=(Fo^2^+2Fc^2^)/3'
_refine_ls_weighting_scheme calc
_refine_ls_wR_factor_gt 0.1676
_refine_ls_wR_factor_ref 0.1918
_reflns_number_gt 5408
_reflns_number_total 8868
_reflns_threshold_expression >2sigma(I)
_cod_data_source_file b917404d.txt
_cod_data_source_block 6399
_cod_depositor_comments
;
The following automatic conversions were performed:

'_symmetry_cell_setting' value 'Monoclinic' changed to 'monoclinic'
according to /home/saulius/struct/CIF-dictionaries/cif_core.dic
dictionary named 'cif_core.dic' version 2.4.2 from
2011-04-26.

'_exptl_absorpt_correction_type' value 'Multi-scan'
changed to 'multi-scan' according to
/home/saulius/struct/CIF-dictionaries/cif_core.dic dictionary named
'cif_core.dic' version 2.4.2 from 2011-04-26.

Automatic conversion script
Id: cif_fix_values 1891 2012-01-12 08:04:46Z andrius 

The following automatic conversions were performed:

'_exptl_crystal_density_meas' value 'Not Measured' was changed to '?'
- the value is perceived as not measured.

Automatic conversion script
Id: cif_fix_values 3008 2015-01-20 13:52:24Z robertas 
;
_cod_original_cell_volume 9834(2)
_cod_original_sg_symbol_H-M C2/m
_cod_original_formula_sum 'C78.50 H71 Cl F12 N2 P6 Pt2 S2'
_cod_database_code 7024468

loop_
_symmetry_equiv_pos_as_xyz
'x, y, z'
'-x, y, -z'
'x+1/2, y+1/2, z'
'-x+1/2, y+1/2, -z'
'-x, -y, -z'
'x, -y, z'
'-x+1/2, -y+1/2, -z'
'x+1/2, -y+1/2, z'

loop_
_atom_site_label
_atom_site_type_symbol
_atom_site_fract_x
_atom_site_fract_y
_atom_site_fract_z
_atom_site_U_iso_or_equiv
_atom_site_adp_type
_atom_site_occupancy
_atom_site_symmetry_multiplicity
_atom_site_calc_flag
_atom_site_refinement_flags
_atom_site_disorder_assembly
_atom_site_disorder_group
Pt1 Pt 0.079749(16) 0.285438(16) 0.08989(2) 0.05868(18) Uani 1 1 d . . .
S1 S 0.01127(11) 0.30922(12) -0.07360(18) 0.0657(7) Uani 1 1 d . . .
P1 P 0.15360(12) 0.26293(13) 0.06947(19) 0.0662(7) Uani 1 1 d . . .
P2 P 0.13873(13) 0.26421(12) 0.24870(19) 0.0657(7) Uani 1 1 d . . .
P3 P 0.0000 0.0000 0.0000 0.159(4) Uani 1 4 d SD . .
P4 P 0.1481(5) 0.5000 0.1555(8) 0.183(4) Uani 1 2 d SD . .
C1 C 0.0119(11) 0.3778(9) -0.0790(14) 0.076(6) Uani 0.50 1 d PD A -1
H1A H -0.0156 0.3925 -0.0667 0.091 Uiso 0.50 1 calc PR A -1
H1B H 0.0557 0.3908 -0.0321 0.091 Uiso 0.50 1 calc PR A -1
C2 C -0.015(2) 0.3884(10) -0.1804(18) 0.149(13) Uani 0.50 1 d PDU A -1
H2Y H 0.0047 0.3660 -0.1985 0.179 Uiso 0.50 1 calc PR A -1
H2X H -0.0614 0.3839 -0.2256 0.179 Uiso 0.50 1 calc PR A -1
N1 N 0.0021(12) 0.4398(6) -0.1816(15) 0.113(8) Uani 0.50 1 d PGDU A -1
C3 C 0.0017(10) 0.4809(8) -0.1319(12) 0.163(16) Uani 0.50 1 d PGU A -1
H3 H -0.0008 0.4790 -0.0824 0.195 Uiso 0.50 1 calc PR A -1
N2 N 0.0056(12) 0.5255(6) -0.1709(15) 0.137(7) Uani 0.50 1 d PGDU A -1
C5 C 0.0085(10) 0.5120(7) -0.2447(13) 0.137(7) Uani 0.50 1 d PGDU A -1
H5 H 0.0114 0.5340 -0.2822 0.165 Uiso 0.50 1 calc PR A -1
C4 C 0.0064(11) 0.4590(7) -0.2514(13) 0.137(7) Uani 0.50 1 d PGU A -1
H4 H 0.0075 0.4402 -0.2939 0.165 Uiso 0.50 1 calc PR A -1
C6 C 0.013(3) 0.5754(10) -0.133(3) 0.19(2) Uani 0.50 1 d PDU A -1
H6X H 0.0139 0.5735 -0.0787 0.285 Uiso 0.50 1 calc PR A -1
H6Y H -0.0228 0.5959 -0.1826 0.285 Uiso 0.50 1 calc PR A -1
H6Z H 0.0531 0.5898 -0.1127 0.285 Uiso 0.50 1 calc PR A -1
C1A C 0.1280(5) 0.2096(4) -0.0078(7) 0.067(3) Uani 1 1 d . A .
C2A C 0.0703(6) 0.1868(5) -0.0507(8) 0.085(3) Uani 1 1 d . . .
H2A H 0.0422 0.2007 -0.0422 0.102 Uiso 1 1 calc R A .
C3A C 0.0498(7) 0.1430(5) -0.1077(10) 0.102(4) Uani 1 1 d . A .
H3A H 0.0103 0.1273 -0.1353 0.122 Uiso 1 1 calc R . .
C4A C 0.0939(9) 0.1253(6) -0.1191(12) 0.138(6) Uani 1 1 d . . .
H4A H 0.0826 0.0972 -0.1575 0.165 Uiso 1 1 calc R A .
C5A C 0.1535(9) 0.1474(7) -0.0766(14) 0.125(6) Uani 1 1 d . A .
H5A H 0.1820 0.1344 -0.0849 0.150 Uiso 1 1 calc R . .
C6A C 0.1684(7) 0.1881(6) -0.0231(10) 0.102(4) Uani 1 1 d . . .
H6A H 0.2085 0.2031 0.0059 0.123 Uiso 1 1 calc R A .
C1B C 0.1610(5) 0.3132(5) 0.0092(8) 0.075(3) Uani 1 1 d . A .
C2B C 0.1471(6) 0.3073(6) -0.0779(9) 0.087(3) Uani 1 1 d . . .
H2B H 0.1335 0.2762 -0.1080 0.104 Uiso 1 1 calc R A .
C3B C 0.1525(8) 0.3461(8) -0.1219(12) 0.124(6) Uani 1 1 d . A .
H3B H 0.1439 0.3412 -0.1805 0.149 Uiso 1 1 calc R . .
C4B C 0.1705(9) 0.3913(9) -0.0798(15) 0.139(7) Uani 1 1 d . . .
H4B H 0.1755 0.4170 -0.1094 0.167 Uiso 1 1 calc R A .
C5B C 0.1815(8) 0.4011(7) 0.0032(12) 0.123(5) Uani 1 1 d . A .
H5B H 0.1923 0.4330 0.0302 0.147 Uiso 1 1 calc R . .
C6B C 0.1758(6) 0.3603(6) 0.0464(10) 0.097(4) Uani 1 1 d . . .
H6B H 0.1824 0.3657 0.1034 0.117 Uiso 1 1 calc R A .
C1C C 0.2379(5) 0.2449(6) 0.1710(8) 0.085(4) Uani 1 1 d . A .
C2C C 0.2879(6) 0.2807(6) 0.2079(9) 0.100(4) Uani 1 1 d . . .
H2C H 0.2777 0.3127 0.1816 0.120 Uiso 1 1 calc R A .
C3C C 0.3537(7) 0.2675(10) 0.2854(11) 0.138(7) Uani 1 1 d . A .
H3C H 0.3879 0.2896 0.3089 0.165 Uiso 1 1 calc R . .
C4C C 0.3642(8) 0.2190(10) 0.3247(12) 0.137(8) Uani 1 1 d . . .
H4C H 0.4066 0.2088 0.3751 0.164 Uiso 1 1 calc R A .
C5C C 0.3132(8) 0.1861(7) 0.2901(10) 0.117(5) Uani 1 1 d . A .
H5C H 0.3222 0.1554 0.3210 0.141 Uiso 1 1 calc R . .
C6C C 0.2490(6) 0.1975(6) 0.2111(9) 0.095(4) Uani 1 1 d . . .
H6C H 0.2154 0.1747 0.1863 0.114 Uiso 1 1 calc R A .
C1D C 0.1494(6) 0.1975(5) 0.2723(8) 0.078(3) Uani 1 1 d . A .
C2D C 0.1202(6) 0.1638(5) 0.1931(9) 0.087(3) Uani 1 1 d . . .
H2D H 0.0977 0.1766 0.1309 0.105 Uiso 1 1 calc R A .
C3D C 0.1245(7) 0.1144(7) 0.2058(11) 0.111(4) Uani 1 1 d . A .
H3D H 0.1047 0.0930 0.1529 0.133 Uiso 1 1 calc R . .
C4D C 0.1582(9) 0.0951(6) 0.2975(16) 0.136(6) Uani 1 1 d . . .
H4D H 0.1620 0.0606 0.3062 0.163 Uiso 1 1 calc R A .
C5D C 0.1870(9) 0.1264(7) 0.3782(13) 0.132(6) Uani 1 1 d . A .
H5D H 0.2095 0.1129 0.4398 0.158 Uiso 1 1 calc R . .
C6D C 0.1815(7) 0.1782(6) 0.3649(9) 0.097(4) Uani 1 1 d . . .
H6D H 0.1991 0.1996 0.4172 0.116 Uiso 1 1 calc R A .
C1E C 0.1041(6) 0.2822(5) 0.3065(8) 0.077(3) Uani 1 1 d . A .
C2E C 0.0508(6) 0.2557(6) 0.2819(8) 0.093(4) Uani 1 1 d . . .
H2E H 0.0341 0.2293 0.2383 0.112 Uiso 1 1 calc R A .
C3E C 0.0216(7) 0.2691(7) 0.3234(10) 0.115(5) Uani 1 1 d . A .
H3E H -0.0137 0.2515 0.3091 0.138 Uiso 1 1 calc R . .
C4E C 0.0486(10) 0.3107(9) 0.3876(13) 0.136(7) Uani 1 1 d . . .
H4E H 0.0283 0.3223 0.4115 0.163 Uiso 1 1 calc R A .
C5E C 0.1002(9) 0.3326(7) 0.4131(11) 0.126(6) Uani 1 1 d . A .
H5E H 0.1181 0.3580 0.4590 0.152 Uiso 1 1 calc R . .
C6E C 0.1301(7) 0.3199(6) 0.3755(9) 0.109(4) Uani 1 1 d . . .
H6E H 0.1677 0.3366 0.3961 0.130 Uiso 1 1 calc R A .
C1F C 0.2170(5) 0.2948(5) 0.3221(7) 0.071(3) Uani 1 1 d . A .
C2F C 0.2752(5) 0.2718(5) 0.3979(7) 0.076(3) Uani 1 1 d . . .
H2F H 0.2770 0.2382 0.4129 0.091 Uiso 1 1 calc R A .
C3F C 0.3327(6) 0.3030(8) 0.4517(10) 0.105(5) Uani 1 1 d . A .
H3F H 0.3727 0.2880 0.4994 0.126 Uiso 1 1 calc R . .
C4F C 0.3319(7) 0.3494(8) 0.4377(11) 0.118(5) Uani 1 1 d . . .
H4F H 0.3695 0.3682 0.4802 0.142 Uiso 1 1 calc R A .
C5F C 0.2752(8) 0.3727(6) 0.3590(11) 0.116(5) Uani 1 1 d . A .
H5F H 0.2758 0.4060 0.3443 0.139 Uiso 1 1 calc R . .
C6F C 0.2167(6) 0.3448(5) 0.3022(8) 0.087(4) Uani 1 1 d . . .
H6F H 0.1779 0.3602 0.2513 0.105 Uiso 1 1 calc R A .
F1 F 0.0230(9) 0.0431(6) -0.0237(15) 0.359(14) Uani 1 1 d D . .
F2 F 0.0626(8) 0.0000 0.1039(8) 0.231(9) Uani 1 2 d SD . .
F3 F 0.1422(11) 0.5000 0.0641(11) 0.328(13) Uani 1 2 d SD . .
F4 F 0.2018(7) 0.4643(6) 0.1975(12) 0.305(9) Uani 1 1 d DU . .
F5 F 0.0963(7) 0.4608(3) 0.1058(11) 0.337(11) Uani 1 1 d DU . .
F6 F 0.1459(14) 0.5000 0.2355(14) 0.328(13) Uani 1 2 d SD . .
P5 P 0.0000 0.4176(8) 0.5000 0.302(18) Uani 0.50 2 d SPD . .
F7 F 0.0000 0.3617(9) 0.5000 0.43(3) Uani 0.50 2 d SPD . .
F8 F 0.0405(13) 0.4159(11) 0.6087(8) 0.318(15) Uani 0.50 1 d PD . .
F9 F 0.0000 0.4736(9) 0.5000 0.43(3) Uani 0.50 2 d SPD . .
F10 F 0.0604(11) 0.4151(16) 0.512(2) 0.318(15) Uani 0.50 1 d PD . .
C1S C 0.319(2) 0.5000 0.924(4) 0.51(13) Uiso 0.50 2 d SPD . .
H1S1 H 0.3078 0.5309 0.8877 0.616 Uiso 0.25 1 calc PR B .
H1S2 H 0.3656 0.4938 0.9618 0.616 Uiso 0.25 1 calc PR . .
Cl1 Cl 0.295(2) 0.5000 0.996(3) 0.44(3) Uani 0.50 2 d SPD B .
Cl2 Cl 0.2716(17) 0.4488(14) 0.847(3) 0.282(18) Uani 0.25 1 d PD B -1

loop_
_atom_site_aniso_label
_atom_site_aniso_U_11
_atom_site_aniso_U_22
_atom_site_aniso_U_33
_atom_site_aniso_U_23
_atom_site_aniso_U_13
_atom_site_aniso_U_12
Pt1 0.0407(2) 0.0850(3) 0.0504(2) -0.00243(19) 0.0290(2) 0.00110(18)
S1 0.0446(13) 0.0911(19) 0.0590(15) 0.0018(14) 0.0318(13) -0.0036(13)
P1 0.0492(14) 0.098(2) 0.0573(15) -0.0048(14) 0.0365(14) 0.0011(14)
P2 0.0521(15) 0.093(2) 0.0565(16) -0.0065(14) 0.0368(14) 0.0001(14)
P3 0.145(9) 0.079(6) 0.174(11) 0.000 0.064(9) 0.000
P4 0.173(8) 0.108(6) 0.287(13) 0.000 0.155(9) 0.000
C1 0.072(14) 0.096(18) 0.063(13) -0.006(11) 0.045(12) -0.003(12)
C2 0.17(2) 0.13(2) 0.131(19) 0.016(15) 0.085(15) -0.003(16)
N1 0.104(13) 0.182(19) 0.090(13) -0.006(12) 0.079(12) 0.002(13)
C3 0.18(2) 0.18(3) 0.17(2) -0.030(15) 0.122(18) 0.015(15)
N2 0.161(10) 0.134(13) 0.142(9) 0.005(8) 0.108(8) 0.000(8)
C5 0.161(10) 0.134(13) 0.142(9) 0.005(8) 0.108(8) 0.000(8)
C4 0.161(10) 0.134(13) 0.142(9) 0.005(8) 0.108(8) 0.000(8)
C6 0.25(4) 0.24(4) 0.14(3) 0.00(3) 0.16(3) 0.02(3)
C1A 0.053(6) 0.089(8) 0.061(6) -0.005(5) 0.037(5) 0.005(5)
C2A 0.071(7) 0.110(10) 0.084(8) -0.008(7) 0.055(7) -0.001(7)
C3A 0.092(9) 0.095(10) 0.121(11) -0.021(8) 0.069(9) -0.004(8)
C4A 0.151(16) 0.119(14) 0.142(14) -0.040(10) 0.093(14) 0.017(12)
C5A 0.126(13) 0.131(14) 0.170(16) -0.030(12) 0.118(13) -0.008(11)
C6A 0.087(9) 0.125(12) 0.109(10) -0.022(9) 0.070(9) -0.007(8)
C1B 0.060(6) 0.100(9) 0.075(7) -0.011(7) 0.048(6) -0.001(6)
C2B 0.074(8) 0.121(10) 0.085(8) 0.010(8) 0.060(7) 0.002(7)
C3B 0.107(11) 0.19(2) 0.105(12) 0.000(12) 0.081(11) 0.003(12)
C4B 0.145(15) 0.17(2) 0.180(19) 0.061(15) 0.142(16) 0.040(14)
C5B 0.132(13) 0.131(14) 0.143(13) 0.013(11) 0.106(12) -0.001(10)
C6B 0.099(9) 0.123(12) 0.101(9) -0.008(9) 0.078(9) -0.013(8)
C1C 0.043(6) 0.150(13) 0.065(7) -0.012(8) 0.037(6) -0.001(7)
C2C 0.068(8) 0.155(14) 0.077(8) -0.005(8) 0.046(7) 0.006(8)
C3C 0.046(8) 0.26(2) 0.076(10) -0.001(12) 0.024(8) 0.025(11)
C4C 0.056(9) 0.26(3) 0.073(10) -0.002(12) 0.029(9) 0.042(12)
C5C 0.093(11) 0.182(16) 0.080(9) 0.043(10) 0.057(9) 0.071(11)
C6C 0.079(9) 0.128(12) 0.086(9) 0.025(8) 0.057(8) 0.032(8)
C1D 0.081(8) 0.094(9) 0.078(8) 0.003(6) 0.060(7) 0.003(6)
C2D 0.086(8) 0.089(10) 0.091(9) 0.004(7) 0.059(8) 0.007(7)
C3D 0.107(11) 0.125(14) 0.102(11) -0.004(10) 0.068(10) -0.002(10)
C4D 0.171(17) 0.079(12) 0.182(19) 0.001(12) 0.124(17) -0.003(11)
C5D 0.171(17) 0.111(14) 0.134(14) 0.045(11) 0.106(14) 0.036(12)
C6D 0.110(10) 0.109(12) 0.080(8) 0.017(7) 0.064(8) 0.010(8)
C1E 0.068(7) 0.110(9) 0.058(6) -0.004(6) 0.042(6) 0.008(6)
C2E 0.075(8) 0.151(13) 0.070(7) 0.010(7) 0.053(7) 0.011(8)
C3E 0.087(9) 0.188(16) 0.096(10) 0.019(10) 0.070(9) 0.018(10)
C4E 0.146(16) 0.198(19) 0.108(12) 0.017(13) 0.101(13) 0.059(15)
C5E 0.126(13) 0.173(17) 0.098(11) -0.024(10) 0.080(11) 0.011(12)
C6E 0.107(10) 0.146(13) 0.094(9) -0.008(9) 0.074(9) 0.017(9)
C1F 0.054(6) 0.105(10) 0.056(6) -0.007(6) 0.036(6) -0.013(6)
C2F 0.055(6) 0.105(9) 0.061(7) -0.004(6) 0.033(6) 0.006(6)
C3F 0.057(8) 0.170(16) 0.077(9) 0.016(10) 0.037(7) 0.010(9)
C4F 0.082(10) 0.149(16) 0.099(11) 0.003(11) 0.047(10) -0.015(10)
C5F 0.111(12) 0.114(12) 0.119(12) -0.001(9) 0.071(11) -0.024(9)
C6F 0.062(7) 0.116(11) 0.070(7) -0.010(7) 0.036(6) -0.015(7)
F1 0.30(2) 0.285(18) 0.42(3) 0.13(2) 0.20(2) -0.073(17)
F2 0.24(2) 0.123(13) 0.189(17) 0.000 0.070(17) 0.000
F3 0.32(2) 0.56(4) 0.180(13) 0.000 0.196(17) 0.000
F4 0.273(16) 0.274(17) 0.38(2) 0.141(14) 0.214(16) 0.114(13)
F5 0.41(2) 0.35(2) 0.38(2) -0.152(16) 0.31(2) -0.200(18)
F6 0.32(2) 0.56(4) 0.180(13) 0.000 0.196(17) 0.000
P5 0.58(5) 0.17(2) 0.54(5) 0.000 0.53(5) 0.000
F7 0.68(9) 0.16(3) 0.82(9) 0.000 0.65(8) 0.000
F8 0.36(3) 0.35(4) 0.43(4) -0.04(3) 0.34(3) 0.02(2)
F9 0.68(9) 0.16(3) 0.82(9) 0.000 0.65(8) 0.000
F10 0.36(3) 0.35(4) 0.43(4) -0.04(3) 0.34(3) 0.02(2)
Cl1 0.42(5) 0.15(2) 0.67(7) 0.000 0.30(6) 0.000
Cl2 0.30(3) 0.29(4) 0.44(5) -0.13(4) 0.32(4) -0.10(3)

loop_
_atom_type_symbol
_atom_type_description
_atom_type_scat_dispersion_real
_atom_type_scat_dispersion_imag
_atom_type_scat_source
C C 0.0033 0.0016 'International Tables Vol C Tables 4.2.6.8 and 6.1.1.4'
H H 0.0000 0.0000 'International Tables Vol C Tables 4.2.6.8 and 6.1.1.4'
N N 0.0061 0.0033 'International Tables Vol C Tables 4.2.6.8 and 6.1.1.4'
F F 0.0171 0.0103 'International Tables Vol C Tables 4.2.6.8 and 6.1.1.4'
P P 0.1023 0.0942 'International Tables Vol C Tables 4.2.6.8 and 6.1.1.4'
S S 0.1246 0.1234 'International Tables Vol C Tables 4.2.6.8 and 6.1.1.4'
Pt Pt -1.7033 8.3905 'International Tables Vol C Tables 4.2.6.8 and 6.1.1.4'
Cl Cl 0.1484 0.1585 'International Tables Vol C Tables 4.2.6.8 and 6.1.1.4'

loop_
_geom_angle_atom_site_label_1
_geom_angle_atom_site_label_2
_geom_angle_atom_site_label_3
_geom_angle
_geom_angle_site_symmetry_1
_geom_angle_site_symmetry_3
P2 Pt1 P1 98.85(10) . .
P2 Pt1 S1 93.40(9) . 2
P1 Pt1 S1 167.42(9) . 2
P2 Pt1 S1 174.80(9) . .
P1 Pt1 S1 86.34(9) . .
S1 Pt1 S1 81.39(10) 2 .
C1 S1 Pt1 107.9(7) . 2
C1 S1 Pt1 108.1(6) . .
Pt1 S1 Pt1 90.13(9) 2 .
C1A P1 C1B 105.2(5) . .
C1A P1 C1C 100.4(6) . .
C1B P1 C1C 104.8(6) . .
C1A P1 Pt1 112.8(3) . .
C1B P1 Pt1 109.3(4) . .
C1C P1 Pt1 122.7(3) . .
C1F P2 C1D 109.9(6) . .
C1F P2 C1E 103.5(5) . .
C1D P2 C1E 100.7(5) . .
C1F P2 Pt1 110.8(4) . .
C1D P2 Pt1 114.7(4) . .
C1E P2 Pt1 116.4(4) . .
F1 P3 F1 101.4(17) 5 2
F1 P3 F1 179.997(2) 5 .
F1 P3 F1 78.6(17) 2 .
F1 P3 F1 78.6(17) 5 6
F1 P3 F1 179.994(2) 2 6
F1 P3 F1 101.4(17) . 6
F1 P3 F2 88.9(8) 5 .
F1 P3 F2 88.9(8) 2 .
F1 P3 F2 91.1(8) . .
F1 P3 F2 91.1(8) 6 .
F1 P3 F2 91.1(8) 5 5
F1 P3 F2 91.1(8) 2 5
F1 P3 F2 88.9(8) . 5
F1 P3 F2 88.9(8) 6 5
F2 P3 F2 179.998(2) . 5
F4 P4 F4 81.1(14) . 6_565
F4 P4 F6 97.5(12) . .
F4 P4 F6 97.5(12) 6_565 .
F4 P4 F5 94.5(7) . .
F4 P4 F5 172.5(10) 6_565 .
F6 P4 F5 89.1(10) . .
F4 P4 F5 172.5(10) . 6_565
F4 P4 F5 94.5(7) 6_565 6_565
F6 P4 F5 89.1(10) . 6_565
F5 P4 F5 89.1(10) . 6_565
F4 P4 F3 87.2(8) . .
F4 P4 F3 87.2(8) 6_565 .
F6 P4 F3 173.7(16) . .
F5 P4 F3 86.4(8) . .
F5 P4 F3 86.4(8) 6_565 .
C2 C1 S1 103.8(15) . .
C2 C1 H1A 111.0 . .
S1 C1 H1A 111.0 . .
C2 C1 H1B 111.0 . .
S1 C1 H1B 111.0 . .
H1A C1 H1B 109.0 . .
N1 C2 C1 107(2) . .
N1 C2 H2Y 110.4 . .
C1 C2 H2Y 110.4 . .
N1 C2 H2X 110.4 . .
C1 C2 H2X 110.4 . .
H2Y C2 H2X 108.6 . .
C3 N1 C4 108.0 . .
C3 N1 C2 126.9(18) . .
C4 N1 C2 123.6(17) . .
N1 C3 N2 108.0 . .
N1 C3 H3 126.0 . .
N2 C3 H3 126.0 . .
C5 N2 C3 108.0 . .
C5 N2 C6 126.7(17) . .
C3 N2 C6 124.9(17) . .
C4 C5 N2 108.0 . .
C4 C5 H5 126.0 . .
N2 C5 H5 126.0 . .
C5 C4 N1 108.0 . .
C5 C4 H4 126.0 . .
N1 C4 H4 126.0 . .
N2 C6 H6X 109.5 . .
N2 C6 H6Y 109.5 . .
H6X C6 H6Y 109.5 . .
N2 C6 H6Z 109.5 . .
H6X C6 H6Z 109.5 . .
H6Y C6 H6Z 109.5 . .
C2A C1A C6A 116.3(11) . .
C2A C1A P1 122.3(8) . .
C6A C1A P1 121.3(9) . .
C1A C2A C3A 124.1(11) . .
C1A C2A H2A 117.9 . .
C3A C2A H2A 117.9 . .
C4A C3A C2A 114.3(13) . .
C4A C3A H3A 122.9 . .
C2A C3A H3A 122.9 . .
C5A C4A C3A 123.6(14) . .
C5A C4A H4A 118.2 . .
C3A C4A H4A 118.2 . .
C6A C5A C4A 117.2(14) . .
C6A C5A H5A 121.4 . .
C4A C5A H5A 121.4 . .
C5A C6A C1A 124.4(14) . .
C5A C6A H6A 117.8 . .
C1A C6A H6A 117.8 . .
C6B C1B C2B 116.8(13) . .
C6B C1B P1 120.1(9) . .
C2B C1B P1 122.9(11) . .
C1B C2B C3B 121.4(15) . .
C1B C2B H2B 119.3 . .
C3B C2B H2B 119.3 . .
C4B C3B C2B 119.4(16) . .
C4B C3B H3B 120.3 . .
C2B C3B H3B 120.3 . .
C3B C4B C5B 123.1(18) . .
C3B C4B H4B 118.4 . .
C5B C4B H4B 118.4 . .
C4B C5B C6B 115.7(17) . .
C4B C5B H5B 122.1 . .
C6B C5B H5B 122.1 . .
C1B C6B C5B 123.3(13) . .
C1B C6B H6B 118.3 . .
C5B C6B H6B 118.3 . .
C6C C1C C2C 123.1(11) . .
C6C C1C P1 118.3(10) . .
C2C C1C P1 118.6(11) . .
C1C C2C C3C 119.9(16) . .
C1C C2C H2C 120.1 . .
C3C C2C H2C 120.1 . .
C4C C3C C2C 116.2(18) . .
C4C C3C H3C 121.9 . .
C2C C3C H3C 121.9 . .
C5C C4C C3C 122.1(16) . .
C5C C4C H4C 119.0 . .
C3C C4C H4C 119.0 . .
C6C C5C C4C 122.2(16) . .
C6C C5C H5C 118.9 . .
C4C C5C H5C 118.9 . .
C5C C6C C1C 116.4(14) . .
C5C C6C H6C 121.8 . .
C1C C6C H6C 121.8 . .
C6D C1D C2D 118.9(12) . .
C6D C1D P2 121.9(10) . .
C2D C1D P2 119.1(9) . .
C3D C2D C1D 121.7(13) . .
C3D C2D H2D 119.2 . .
C1D C2D H2D 119.2 . .
C2D C3D C4D 119.6(15) . .
C2D C3D H3D 120.2 . .
C4D C3D H3D 120.2 . .
C3D C4D C5D 121.4(16) . .
C3D C4D H4D 119.3 . .
C5D C4D H4D 119.3 . .
C6D C5D C4D 119.1(15) . .
C6D C5D H5D 120.4 . .
C4D C5D H5D 120.4 . .
C1D C6D C5D 119.2(14) . .
C1D C6D H6D 120.4 . .
C5D C6D H6D 120.4 . .
C2E C1E C6E 118.9(11) . .
C2E C1E P2 118.0(9) . .
C6E C1E P2 123.1(10) . .
C1E C2E C3E 119.8(14) . .
C1E C2E H2E 120.1 . .
C3E C2E H2E 120.1 . .
C2E C3E C4E 117.2(14) . .
C2E C3E H3E 121.4 . .
C4E C3E H3E 121.4 . .
C5E C4E C3E 121.4(15) . .
C5E C4E H4E 119.3 . .
C3E C4E H4E 119.3 . .
C4E C5E C6E 122.6(17) . .
C4E C5E H5E 118.7 . .
C6E C5E H5E 118.7 . .
C5E C6E C1E 119.8(15) . .
C5E C6E H6E 120.1 . .
C1E C6E H6E 120.1 . .
C6F C1F C2F 119.8(11) . .
C6F C1F P2 115.9(9) . .
C2F C1F P2 124.2(10) . .
C1F C2F C3F 116.4(13) . .
C1F C2F H2F 121.8 . .
C3F C2F H2F 121.8 . .
C4F C3F C2F 123.8(14) . .
C4F C3F H3F 118.1 . .
C2F C3F H3F 118.1 . .
C3F C4F C5F 120.7(16) . .
C3F C4F H4F 119.6 . .
C5F C4F H4F 119.6 . .
C4F C5F C6F 118.6(15) . .
C4F C5F H5F 120.7 . .
C6F C5F H5F 120.7 . .
C1F C6F C5F 120.1(13) . .
C1F C6F H6F 119.9 . .
C5F C6F H6F 119.9 . .
F10 P5 F10 175(4) 2_556 .
F10 P5 F7 87.5(19) 2_556 .
F10 P5 F7 87.5(19) . .
F10 P5 F9 92.5(19) 2_556 .
F10 P5 F9 92.5(19) . .
F7 P5 F9 180.000(7) . .
F10 P5 F8 90.3(10) 2_556 .
F10 P5 F8 89.6(11) . .
F7 P5 F8 88.3(10) . .
F9 P5 F8 91.7(10) . .
F10 P5 F8 89.6(10) 2_556 2_556
F10 P5 F8 90.2(10) . 2_556
F7 P5 F8 88.3(10) . 2_556
F9 P5 F8 91.7(10) . 2_556
F8 P5 F8 177(2) . 2_556
F9 F9 P5 179.996(8) 5_566 .
Cl2 C1S Cl2 101(4) . 6_565
Cl2 C1S Cl1 98.6(11) . .
Cl2 C1S Cl1 98.6(11) 6_565 .
Cl2 C1S H1S1 112.0 . .
Cl2 C1S H1S1 20.1 6_565 .
Cl1 C1S H1S1 112.0 . .
Cl2 C1S H1S2 112.0 . .
Cl2 C1S H1S2 129.7 6_565 .
Cl1 C1S H1S2 112.0 . .
H1S1 C1S H1S2 109.7 . .

loop_
_geom_bond_atom_site_label_1
_geom_bond_atom_site_label_2
_geom_bond_distance
_geom_bond_site_symmetry_2
Pt1 P2 2.278(3) .
Pt1 P1 2.298(2) .
Pt1 S1 2.338(2) 2
Pt1 S1 2.346(3) .
S1 C1 1.84(2) .
S1 Pt1 2.338(2) 2
P1 C1A 1.792(11) .
P1 C1B 1.812(13) .
P1 C1C 1.838(11) .
P2 C1F 1.803(11) .
P2 C1D 1.812(13) .
P2 C1E 1.837(11) .
P3 F1 1.488(8) 5
P3 F1 1.488(8) 2
P3 F1 1.488(8) .
P3 F1 1.488(8) 6
P3 F2 1.513(9) .
P3 F2 1.514(9) 5
P4 F4 1.467(8) .
P4 F4 1.467(8) 6_565
P4 F6 1.472(9) .
P4 F5 1.495(8) .
P4 F5 1.495(8) 6_565
P4 F3 1.540(9) .
C1 C2 1.499(18) .
C1 H1A 0.9700 .
C1 H1B 0.9700 .
C2 N1 1.449(18) .
C2 H2Y 0.9700 .
C2 H2X 0.9700 .
N1 C3 1.4200 .
N1 C4 1.4200 .
C3 N2 1.4200 .
C3 H3 0.9300 .
N2 C5 1.4200 .
N2 C6 1.451(17) .
C5 C4 1.4200 .
C5 H5 0.9300 .
C4 H4 0.9300 .
C6 H6X 0.9600 .
C6 H6Y 0.9600 .
C6 H6Z 0.9600 .
C1A C2A 1.350(15) .
C1A C6A 1.393(15) .
C2A C3A 1.415(17) .
C2A H2A 0.9300 .
C3A C4A 1.397(19) .
C3A H3A 0.9300 .
C4A C5A 1.38(2) .
C4A H4A 0.9300 .
C5A C6A 1.332(19) .
C5A H5A 0.9300 .
C6A H6A 0.9300 .
C1B C6B 1.360(17) .
C1B C2B 1.363(15) .
C2B C3B 1.37(2) .
C2B H2B 0.9300 .
C3B C4B 1.34(2) .
C3B H3B 0.9300 .
C4B C5B 1.34(2) .
C4B H4B 0.9300 .
C5B C6B 1.402(19) .
C5B H5B 0.9300 .
C6B H6B 0.9300 .
C1C C6C 1.393(19) .
C1C C2C 1.415(17) .
C2C C3C 1.424(19) .
C2C H2C 0.9300 .
C3C C4C 1.42(2) .
C3C H3C 0.9300 .
C4C C5C 1.39(2) .
C4C H4C 0.9300 .
C5C C6C 1.391(18) .
C5C H5C 0.9300 .
C6C H6C 0.9300 .
C1D C6D 1.393(15) .
C1D C2D 1.423(16) .
C2D C3D 1.334(19) .
C2D H2D 0.9300 .
C3D C4D 1.38(2) .
C3D H3D 0.9300 .
C4D C5D 1.40(2) .
C4D H4D 0.9300 .
C5D C6D 1.40(2) .
C5D H5D 0.9300 .
C6D H6D 0.9300 .
C1E C2E 1.383(16) .
C1E C6E 1.391(17) .
C2E C3E 1.421(17) .
C2E H2E 0.9300 .
C3E C4E 1.42(2) .
C3E H3E 0.9300 .
C4E C5E 1.28(2) .
C4E H4E 0.9300 .
C5E C6E 1.374(18) .
C5E H5E 0.9300 .
C6E H6E 0.9300 .
C1F C6F 1.382(15) .
C1F C2F 1.395(15) .
C2F C3F 1.446(19) .
C2F H2F 0.9300 .
C3F C4F 1.264(19) .
C3F H3F 0.9300 .
C4F C5F 1.39(2) .
C4F H4F 0.9300 .
C5F C6F 1.414(17) .
C5F H5F 0.9300 .
C6F H6F 0.9300 .
P5 F10 1.482(10) 2_556
P5 F10 1.482(10) .
P5 F7 1.493(10) .
P5 F9 1.499(10) .
P5 F8 1.510(10) .
P5 F8 1.510(10) 2_556
F9 F9 1.41(5) 5_566
C1S Cl2 1.776(10) .
C1S Cl2 1.776(10) 6_565
C1S Cl1 1.783(10) .
C1S H1S1 0.9700 .
C1S H1S2 0.9700 .
